data_1548117
loop_
_publ_author_name
'Dakovi\'c, Marijana'
'Soldin, \<Zeljka'
'Kukovec, Boris-Marko'
'Kodrin, Ivan'
'Aaker\"oy, Christer B.'
'Baus, Nea'
'Rinkovec, Tamara'

_publ_section_title
;
 Building inorganic supramolecular architectures using principles adopted
 from the organic solid state
;
_journal_issue 1
_journal_name_full IUCrJ
_journal_page_first
;
;
_journal_paper_doi 10.1107/S2052252517015494
_journal_volume 5
_journal_year 2018
_chemical_formula_sum 'C16 H12 Br2 Cd N4 O2'
_chemical_formula_weight 564.52
_space_group_crystal_system monoclinic
_space_group_IT_number 15
_space_group_name_Hall '-I 2ya'
_space_group_name_H-M_alt 'I 1 2/a 1'
_symmetry_space_group_name_Hall '-I 2ya'
_symmetry_space_group_name_H-M 'I 1 2/a 1'
_atom_sites_solution_hydrogens geom
_audit_creation_method SHELXL-2014/7
_cell_angle_alpha 90
_cell_angle_beta 95.491(6)
_cell_angle_gamma 90
_cell_formula_units_Z 4
_cell_length_a 18.2590(12)
_cell_length_b 3.8670(2)
_cell_length_c 24.2737(18)
_cell_measurement_reflns_used 1703
_cell_measurement_temperature 150(2)
_cell_measurement_theta_max 30.775
_cell_measurement_theta_min 4.492
_cell_volume 1706.04(19)
_computing_structure_refinement 'SHELXL-2014/7 (Sheldrick, 2014)'
_diffrn_ambient_temperature 150(2)
_diffrn_measured_fraction_theta_full 0.995
_diffrn_measured_fraction_theta_max 0.964
_diffrn_measurement_device_type 'Oxford Diffraction Xcalibur2 diffractometer with Sapphire 3 CCD detector'
_diffrn_measurement_method \w-scan
_diffrn_radiation_type MoK\a
_diffrn_radiation_wavelength 0.71073
_diffrn_reflns_av_R_equivalents 0.0488
_diffrn_reflns_av_unetI/netI 0.0486
_diffrn_reflns_Laue_measured_fraction_full 0.995
_diffrn_reflns_Laue_measured_fraction_max 0.964
_diffrn_reflns_limit_h_max 22
_diffrn_reflns_limit_h_min -23
_diffrn_reflns_limit_k_max 4
_diffrn_reflns_limit_k_min -4
_diffrn_reflns_limit_l_max 27
_diffrn_reflns_limit_l_min -30
_diffrn_reflns_number 7204
_diffrn_reflns_point_group_measured_fraction_full 0.995
_diffrn_reflns_point_group_measured_fraction_max 0.964
_diffrn_reflns_theta_full 25.242
_diffrn_reflns_theta_max 26.988
_diffrn_reflns_theta_min 4.226
_exptl_absorpt_coefficient_mu 5.982
_exptl_absorpt_correction_T_max 1.00000
_exptl_absorpt_correction_T_min 0.59709
_exptl_absorpt_correction_type multi-scan
_exptl_absorpt_process_details
;
CrysAlisPro 1.171.38.41 (Rigaku Oxford Diffraction, 2015)
Empirical absorption correction using spherical harmonics,
 implemented in SCALE3 ABSPACK scaling algorithm.
;
_exptl_crystal_colour colourless
_exptl_crystal_density_diffrn 2.198
_exptl_crystal_description prism
_exptl_crystal_F_000 1080
_exptl_crystal_size_max 0.76
_exptl_crystal_size_mid 0.07
_exptl_crystal_size_min 0.06
_refine_diff_density_max 3.641
_refine_diff_density_min -0.760
_refine_diff_density_rms 0.259
_refine_ls_extinction_method none
_refine_ls_goodness_of_fit_ref 1.076
_refine_ls_hydrogen_treatment constr
_refine_ls_matrix_type full
_refine_ls_number_parameters 115
_refine_ls_number_reflns 1841
_refine_ls_number_restraints 1
_refine_ls_restrained_S_all 1.076
_refine_ls_R_factor_all 0.0690
_refine_ls_R_factor_gt 0.0551
_refine_ls_shift/su_max 0.001
_refine_ls_shift/su_mean 0.000
_refine_ls_structure_factor_coef Fsqd
_refine_ls_weighting_details 'w=1/[\s^2^(Fo^2^)+(0.1068P)^2^+14.3707P] where P=(Fo^2^+2Fc^2^)/3'
_refine_ls_weighting_scheme calc
_refine_ls_wR_factor_gt 0.1629
_refine_ls_wR_factor_ref 0.1769
_reflns_Friedel_coverage 0.000
_reflns_number_gt 1446
_reflns_number_total 1841
_reflns_threshold_expression 'I > 2\s(I)'
_cod_data_source_file lq5009.cif
_cod_data_source_block 8
_cod_database_code 1548117
_shelx_shelxl_version_number 2014/7
_shelx_space_group_comment
;
The symmetry employed for this shelxl refinement is uniquely defined
by the following loop, which should always be used as a source of
symmetry information in preference to the above space-group names.
They are only intended as comments.
;

loop_
_space_group_symop_operation_xyz
'x, y, z'
'-x+1/2, y, -z'
'x+1/2, y+1/2, z+1/2'
'-x+1, y+1/2, -z+1/2'
'-x, -y, -z'
'x-1/2, -y, z'
'-x+1/2, -y+1/2, -z+1/2'
'x, -y+1/2, z+1/2'

loop_
_atom_site_label
_atom_site_type_symbol
_atom_site_fract_x
_atom_site_fract_y
_atom_site_fract_z
_atom_site_U_iso_or_equiv
_atom_site_adp_type
_atom_site_occupancy
_atom_site_site_symmetry_order
_atom_site_calc_flag
_atom_site_refinement_flags_posn
_atom_site_refinement_flags_adp
_atom_site_refinement_flags_occupancy
Cd1 Cd 0.7500 0.58913(18) 0.5000 0.0133(3) Uani 1 2 d S T P
Br1 Br 0.84227(4) 0.08122(18) 0.46804(3) 0.0178(3) Uani 1 1 d . . .
N1 N 0.8075(4) 0.5645(17) 0.5968(3) 0.0191(14) Uani 1 1 d . . .
N2 N 0.7699(4) 0.4091(18) 0.6831(3) 0.0239(15) Uani 1 1 d D . .
H21 H 0.7331 0.4025 0.7040 0.029 Uiso 1 1 calc DR U .
O1 O 0.8450(4) 0.1499(18) 0.7515(2) 0.0336(15) Uani 1 1 d . . .
C1 C 0.7576(4) 0.541(2) 0.6321(3) 0.0172(15) Uani 1 1 d . . .
H1 H 0.7095 0.6235 0.6207 0.021 Uiso 1 1 calc R U .
C2 C 0.8373(4) 0.283(2) 0.7045(3) 0.0226(17) Uani 1 1 d . . .
C3 C 0.8955(4) 0.3157(19) 0.6689(3) 0.0190(16) Uani 1 1 d . . .
C4 C 0.9673(4) 0.208(2) 0.6855(3) 0.0246(17) Uani 1 1 d . . .
H4 H 0.9781 0.1057 0.7209 0.029 Uiso 1 1 calc R U .
C5 C 1.0222(5) 0.248(2) 0.6513(4) 0.0279(18) Uani 1 1 d . . .
H5 H 1.0708 0.1726 0.6629 0.034 Uiso 1 1 calc R U .
C6 C 1.0065(5) 0.401(2) 0.5994(4) 0.0257(18) Uani 1 1 d . . .
H6 H 1.0448 0.4327 0.5760 0.031 Uiso 1 1 calc R U .
C7 C 0.9360(5) 0.505(2) 0.5818(4) 0.0240(17) Uani 1 1 d . . .
H7 H 0.9261 0.6066 0.5462 0.029 Uiso 1 1 calc R U .
C8 C 0.8792(4) 0.463(2) 0.6153(3) 0.0179(15) Uani 1 1 d . . .

loop_
_atom_site_aniso_label
_atom_site_aniso_U_11
_atom_site_aniso_U_22
_atom_site_aniso_U_33
_atom_site_aniso_U_23
_atom_site_aniso_U_13
_atom_site_aniso_U_12
Cd1 0.0155(4) 0.0121(4) 0.0125(4) 0.000 0.0020(3) 0.000
Br1 0.0175(5) 0.0146(4) 0.0218(5) 0.0005(3) 0.0046(3) 0.0000(3)
N1 0.019(3) 0.021(3) 0.016(3) 0.002(3) -0.002(3) 0.000(3)
N2 0.024(4) 0.032(4) 0.016(3) 0.004(3) 0.002(3) 0.001(3)
O1 0.030(4) 0.052(4) 0.019(3) 0.013(3) 0.003(2) 0.007(3)
C1 0.010(4) 0.022(4) 0.018(4) 0.008(3) -0.008(3) -0.001(3)
C2 0.020(4) 0.028(4) 0.019(4) 0.004(3) -0.003(3) 0.002(3)
C3 0.024(4) 0.017(4) 0.015(4) 0.000(3) -0.002(3) -0.003(3)
C4 0.020(4) 0.028(4) 0.024(4) -0.002(3) -0.005(3) 0.000(3)
C5 0.019(4) 0.027(4) 0.035(5) -0.006(4) -0.007(3) 0.001(4)
C6 0.023(4) 0.026(4) 0.028(5) -0.006(3) 0.002(3) -0.003(3)
C7 0.027(4) 0.016(4) 0.028(4) 0.000(3) -0.002(3) -0.007(3)
C8 0.019(4) 0.017(4) 0.017(4) -0.004(3) 0.000(3) 0.000(3)

loop_
_atom_type_symbol
_atom_type_description
_atom_type_scat_dispersion_real
_atom_type_scat_dispersion_imag
_atom_type_scat_source
C C 0.0033 0.0016 'International Tables Vol C Tables 4.2.6.8 and 6.1.1.4'
H H 0.0000 0.0000 'International Tables Vol C Tables 4.2.6.8 and 6.1.1.4'
N N 0.0061 0.0033 'International Tables Vol C Tables 4.2.6.8 and 6.1.1.4'
O O 0.0106 0.0060 'International Tables Vol C Tables 4.2.6.8 and 6.1.1.4'
Br Br -0.2901 2.4595 'International Tables Vol C Tables 4.2.6.8 and 6.1.1.4'
Cd Cd -0.8075 1.2024 'International Tables Vol C Tables 4.2.6.8 and 6.1.1.4'

loop_
_geom_angle_atom_site_label_1
_geom_angle_atom_site_label_2
_geom_angle_atom_site_label_3
_geom_angle
_geom_angle_site_symmetry_1
_geom_angle_site_symmetry_3
N1 Cd1 N1 175.6(3) . 2_656
N1 Cd1 Br1 94.59(16) . 1_565
N1 Cd1 Br1 88.52(16) 2_656 1_565
N1 Cd1 Br1 88.52(15) . 2_666
N1 Cd1 Br1 94.59(15) 2_656 2_666
Br1 Cd1 Br1 90.54(4) 1_565 2_666
N1 Cd1 Br1 85.44(16) . 2_656
N1 Cd1 Br1 91.41(16) 2_656 2_656
Br1 Cd1 Br1 179.09(3) 1_565 2_656
Br1 Cd1 Br1 90.36(2) 2_666 2_656
N1 Cd1 Br1 91.41(15) . .
N1 Cd1 Br1 85.44(15) 2_656 .
Br1 Cd1 Br1 90.36(2) 1_565 .
Br1 Cd1 Br1 179.09(3) 2_666 .
Br1 Cd1 Br1 88.73(3) 2_656 .
Cd1 Br1 Cd1 90.36(2) 1_545 .
C1 N1 C8 117.2(6) . .
C1 N1 Cd1 111.4(5) . .
C8 N1 Cd1 127.8(5) . .
C1 N2 C2 123.3(7) . .
C1 N2 H21 118.4 . .
C2 N2 H21 118.4 . .
N1 C1 N2 124.4(7) . .
N1 C1 H1 117.8 . .
N2 C1 H1 117.8 . .
O1 C2 N2 120.7(7) . .
O1 C2 C3 124.1(7) . .
N2 C2 C3 115.3(7) . .
C4 C3 C8 119.4(7) . .
C4 C3 C2 121.8(7) . .
C8 C3 C2 118.8(7) . .
C5 C4 C3 120.8(8) . .
C5 C4 H4 119.6 . .
C3 C4 H4 119.6 . .
C4 C5 C6 119.7(8) . .
C4 C5 H5 120.2 . .
C6 C5 H5 120.2 . .
C7 C6 C5 120.6(8) . .
C7 C6 H6 119.7 . .
C5 C6 H6 119.7 . .
C6 C7 C8 120.8(8) . .
C6 C7 H7 119.6 . .
C8 C7 H7 119.6 . .
C7 C8 N1 120.5(7) . .
C7 C8 C3 118.6(7) . .
N1 C8 C3 120.9(7) . .

loop_
_geom_bond_atom_site_label_1
_geom_bond_atom_site_label_2
_geom_bond_distance
_geom_bond_site_symmetry_2
Cd1 N1 2.482(6) .
Cd1 N1 2.482(6) 2_656
Cd1 Br1 2.7040(8) 1_565
Cd1 Br1 2.7040(8) 2_666
Cd1 Br1 2.7474(8) 2_656
Cd1 Br1 2.7474(8) .
Br1 Cd1 2.7040(8) 1_545
N1 C1 1.312(10) .
N1 C8 1.399(10) .
N2 C1 1.339(10) .
N2 C2 1.378(10) .
N2 H21 0.8800 .
O1 C2 1.246(9) .
C1 H1 0.9500 .
C2 C3 1.440(11) .
C3 C4 1.397(11) .
C3 C8 1.425(10) .
C4 C5 1.370(13) .
C4 H4 0.9500 .
C5 C6 1.396(12) .
C5 H5 0.9500 .
C6 C7 1.378(12) .
C6 H6 0.9500 .
C7 C8 1.388(11) .
C7 H7 0.9500 .

loop_
_geom_hbond_atom_site_label_D
_geom_hbond_atom_site_label_H
_geom_hbond_atom_site_label_A
_geom_hbond_distance_DH
_geom_hbond_distance_HA
_geom_hbond_distance_DA
_geom_hbond_angle_DHA
_geom_hbond_site_symmetry_A
N2 H21 O1 0.88 1.88 2.759(10) 175.5 7_656
C1 H1 Br1 0.95 2.88 3.571(7) 130.8 2_666

loop_
_geom_torsion_atom_site_label_1
_geom_torsion_atom_site_label_2
_geom_torsion_atom_site_label_3
_geom_torsion_atom_site_label_4
_geom_torsion
C8 N1 C1 N2 -4.0(11)
Cd1 N1 C1 N2 156.2(6)
C2 N2 C1 N1 0.3(13)
C1 N2 C2 O1 -177.0(8)
C1 N2 C2 C3 2.5(12)
O1 C2 C3 C4 -2.2(13)
N2 C2 C3 C4 178.3(8)
O1 C2 C3 C8 177.9(8)
N2 C2 C3 C8 -1.6(11)
C8 C3 C4 C5 1.3(12)
C2 C3 C4 C5 -178.6(8)
C3 C4 C5 C6 0.4(13)
C4 C5 C6 C7 -1.3(13)
C5 C6 C7 C8 0.4(12)
C6 C7 C8 N1 -179.1(7)
C6 C7 C8 C3 1.3(11)
C1 N1 C8 C7 -175.0(7)
Cd1 N1 C8 C7 28.5(10)
C1 N1 C8 C3 4.6(11)
Cd1 N1 C8 C3 -151.8(6)
C4 C3 C8 C7 -2.1(11)
C2 C3 C8 C7 177.8(7)
C4 C3 C8 N1 178.2(7)
C2 C3 C8 N1 -1.9(11)
